data_4132372
loop_
_publ_author_name
'Fielden, Stephen D. P.'
'Leigh, David A.'
'McTernan, Charlie T.'
'P\'erez-Saavedra, Borja'
'Vitorica-Yrezabal, I\~nigo J'

_publ_section_title
;
 Spontaneous Assembly of Rotaxanes from a Primary Amine, Crown Ether and
 Electrophile.
;
_journal_issue 19
_journal_name_full 'Journal of the American Chemical Society'
_journal_page_first 6049
_journal_page_last 6052
_journal_paper_doi 10.1021/jacs.8b03394
_journal_volume 140
_journal_year 2018
_chemical_formula_moiety 'Cl, C16 H32 O8, C30 H48 N, 2(H2 O)'
_chemical_formula_sum 'C46 H84 Cl N O10'
_chemical_formula_weight 846.59
_space_group_crystal_system monoclinic
_space_group_IT_number 14
_space_group_name_Hall '-P 2yn'
_space_group_name_H-M_alt 'P 1 21/n 1'
_atom_sites_solution_hydrogens mixed
_atom_sites_solution_primary dual
_audit_creation_date 2018-03-20
_audit_creation_method
;
Olex2 1.2
(compiled 2017.08.10 svn.r3458 for OlexSys, GUI svn.r5381)
;
_cell_angle_alpha 90
_cell_angle_beta 106.5755(10)
_cell_angle_gamma 90
_cell_formula_units_Z 4
_cell_length_a 15.22760(14)
_cell_length_b 16.08441(15)
_cell_length_c 20.7588(2)
_cell_measurement_reflns_used 25614
_cell_measurement_temperature 150
_cell_measurement_theta_max 71.9370
_cell_measurement_theta_min 2.2490
_cell_volume 4873.11(8)
_computing_cell_refinement 'CrysAlisPro 1.171.39.30c (Rigaku OD, 2017)'
_computing_data_collection 'CrysAlisPro 1.171.39.30c (Rigaku OD, 2017)'
_computing_data_reduction 'CrysAlisPro 1.171.39.30c (Rigaku OD, 2017)'
_computing_molecular_graphics 'Olex2 (Dolomanov et al., 2009)'
_computing_publication_material 'Olex2 (Dolomanov et al., 2009)'
_computing_structure_refinement 'ShelXL (Sheldrick, 2015)'
_computing_structure_solution 'ShelXT (Sheldrick, 2015)'
_diffrn_ambient_temperature 150
_diffrn_detector 'CCD plate'
_diffrn_measured_fraction_theta_full 0.990
_diffrn_measured_fraction_theta_max 0.977
_diffrn_measurement_details
;
List of Runs (angles in degrees, time in seconds):

  # Type    Start    End  Width  t~exp~   \w     \q     \k     \f   Frames
--------------------------------------------------------------------------
  1  \w     31.00  56.00   1.00    1.00    --   55.00  25.00  80.00   25
  2  \w     95.00 170.00   1.00    1.00    --  110.00  25.00  80.00   75
  3  \w     31.00  58.00   1.00    1.00    --  110.00  25.00  80.00   27
  4  \w    -85.00  78.00   1.00    1.00    --    0.00  57.00 150.00  163
  5  \w    -12.00  14.00   1.00    1.00    --    0.00  60.00-180.00   26
  6  \w     -3.00  24.00   1.00    1.00    --    0.00  25.00  80.00   27
  7  \w    -34.00   5.00   1.00    1.00    --   55.00  60.00 150.00   39
  8  \w    -31.00 142.00   1.00    1.00    --   55.00  60.00-180.00  173
  9  \w    -15.00 143.00   1.00    1.00    --   55.00  57.00 -60.00  158
 10  \w     31.00 141.00   1.00    1.00    --   55.00  60.00 150.00  110
 11  \w    -28.00 108.00   1.00    1.00    --   55.00  43.00 -90.00  136
 12  \w    -30.00  91.00   1.00    1.00    --   55.00  57.00-150.00  121
 13  \w     62.00  89.00   1.00    1.00    --  110.00  60.00 150.00   27
 14  \w     21.00  47.00   1.00    1.00    --  110.00  60.00-180.00   26
 15  \w    138.00 180.00   1.00    1.00    --  110.00  60.00 120.00   42
 16  \w     81.00 198.00   1.00    1.00    --  110.00  60.00-180.00  117
 17  \w     85.00 111.00   1.00    1.00    --  110.00  46.00 120.00   26
 18  \w     21.00  48.00   1.00    1.00    --  110.00  60.00 150.00   27
 19  \w    107.00 132.00   1.00    1.00    --  110.00  46.00-150.00   25
 20  \w     22.00  49.00   1.00    1.00    --  110.00  60.00 120.00   27
 21  \w     21.00  47.00   1.00    1.00    --  110.00  46.00-180.00   26
 22  \w     21.00  47.00   1.00    1.00    --  110.00  57.00-120.00   26
 23  \w     21.00  47.00   1.00    1.00    --  110.00  57.00-150.00   26
 24  \w     21.00  47.00   1.00    1.00    --  110.00  60.00-120.00   26
 25  \w    107.00 141.00   1.00    1.00    --  110.00  60.00-120.00   34
 26  \w    145.00 197.00   1.00    1.00    --  110.00  60.00-120.00   52
 27  \w     21.00  47.00   1.00    1.00    --  110.00  57.00 150.00   26
 28  \w     21.00  47.00   1.00    1.00    --  110.00  46.00 150.00   26
 29  \w     22.00  49.00   1.00    1.00    --  110.00  60.00-150.00   27
 30  \w     21.00  47.00   1.00    1.00    --  110.00  34.00-150.00   26
 31  \w     22.00  47.00   1.00    1.00    --  110.00  46.00 120.00   25
 32  \w     21.00 119.00   1.00    1.00    --  110.00  11.00 120.00   98
 33  \w    118.00 179.00   1.00    1.00    --  110.00  46.00 120.00   61
 34  \w    109.00 190.00   1.00    1.00    --  110.00  23.00-120.00   81
 35  \w     21.00  57.00   1.00    1.00    --  110.00  34.00-120.00   36
 36  \w     21.00  48.00   1.00    1.00    --  110.00  34.00-180.00   27
 37  \w    107.00 133.00   1.00    1.00    --  110.00  46.00-120.00   26
 38  \w    112.00 199.00   1.00    1.00    --  110.00  11.00-150.00   87
 39  \w     22.00  47.00   1.00    1.00    --  110.00  34.00 120.00   25
 40  \w     21.00  47.00   1.00    1.00    --  110.00  34.00 150.00   26
 41  \w     21.00  39.00   1.00    1.00    --  110.00  57.00-180.00   18
;
_diffrn_measurement_device 'four-circle diffractometer'
_diffrn_measurement_device_type 'XtaLAB AFC11 (RINC): quarter-chi single'
_diffrn_measurement_method '\w scans'
_diffrn_orient_matrix_type 'CrysAlisPro convention (1999,Acta A55,543-557)'
_diffrn_orient_matrix_UB_11 0.0181614000
_diffrn_orient_matrix_UB_12 -0.0398233000
_diffrn_orient_matrix_UB_13 -0.0624897000
_diffrn_orient_matrix_UB_21 -0.1027419000
_diffrn_orient_matrix_UB_22 0.0062367000
_diffrn_orient_matrix_UB_23 -0.0377001000
_diffrn_orient_matrix_UB_31 0.0158207000
_diffrn_orient_matrix_UB_32 0.0868965000
_diffrn_orient_matrix_UB_33 -0.0258851000
_diffrn_radiation_monochromator graphite
_diffrn_radiation_probe x-ray
_diffrn_radiation_type CuK\a
_diffrn_radiation_wavelength 1.54184
_diffrn_reflns_av_R_equivalents 0.0312
_diffrn_reflns_av_unetI/netI 0.0183
_diffrn_reflns_Laue_measured_fraction_full 0.990
_diffrn_reflns_Laue_measured_fraction_max 0.977
_diffrn_reflns_limit_h_max 18
_diffrn_reflns_limit_h_min -17
_diffrn_reflns_limit_k_max 19
_diffrn_reflns_limit_k_min -18
_diffrn_reflns_limit_l_max 21
_diffrn_reflns_limit_l_min -25
_diffrn_reflns_number 44061
_diffrn_reflns_point_group_measured_fraction_full 0.990
_diffrn_reflns_point_group_measured_fraction_max 0.977
_diffrn_reflns_theta_full 67.684
_diffrn_reflns_theta_max 72.109
_diffrn_reflns_theta_min 3.534
_diffrn_source 'fine-focus sealed X-ray tube'
_diffrn_source_type 'Enhance (Cu) X-ray Source'
_exptl_absorpt_coefficient_mu 1.120
_exptl_absorpt_correction_T_max 1.00000
_exptl_absorpt_correction_T_min 0.51280
_exptl_absorpt_correction_type multi-scan
_exptl_absorpt_process_details
;
CrysAlisPro 1.171.39.30c (Rigaku Oxford Diffraction, 2017)
Empirical absorption correction using spherical harmonics,
 implemented in SCALE3 ABSPACK scaling algorithm.
;
_exptl_crystal_colour 'clear light colourless'
_exptl_crystal_colour_lustre clear
_exptl_crystal_colour_modifier light
_exptl_crystal_colour_primary colourless
_exptl_crystal_density_diffrn 1.154
_exptl_crystal_description block
_exptl_crystal_F_000 1856
_exptl_crystal_size_max 0.55
_exptl_crystal_size_mid 0.5
_exptl_crystal_size_min 0.48
_refine_diff_density_max 0.873
_refine_diff_density_min -0.326
_refine_diff_density_rms 0.054
_refine_ls_extinction_method none
_refine_ls_goodness_of_fit_ref 1.035
_refine_ls_hydrogen_treatment mixed
_refine_ls_matrix_type full
_refine_ls_number_parameters 550
_refine_ls_number_reflns 9392
_refine_ls_number_restraints 4
_refine_ls_restrained_S_all 1.035
_refine_ls_R_factor_all 0.0555
_refine_ls_R_factor_gt 0.0545
_refine_ls_shift/su_max 0.007
_refine_ls_shift/su_mean 0.001
_refine_ls_structure_factor_coef Fsqd
_refine_ls_weighting_details 'w=1/[\s^2^(Fo^2^)+(0.0908P)^2^+2.9413P] where P=(Fo^2^+2Fc^2^)/3'
_refine_ls_weighting_scheme calc
_refine_ls_wR_factor_gt 0.1511
_refine_ls_wR_factor_ref 0.1521
_reflns_Friedel_coverage 0.000
_reflns_number_gt 9084
_reflns_number_total 9392
_reflns_threshold_expression 'I > 2\s(I)'
_cod_data_source_file ja8b03394_si_002.cif
_cod_data_source_block ldl3
_cod_original_cell_volume 4873.10(8)
_cod_database_code 4132372
_shelxl_version_number 2014/6
_shelx_space_group_comment
;
The symmetry employed for this shelxl refinement is uniquely defined
by the following loop, which should always be used as a source of
symmetry information in preference to the above space-group names.
They are only intended as comments.
;
_shelx_estimated_absorpt_t_max 0.615
_shelx_estimated_absorpt_t_min 0.578
_reflns_odcompleteness_completeness 98.61
_reflns_odcompleteness_iscentric 1
_reflns_odcompleteness_theta 66.97
_olex2_refinement_description
;
1. Fixed Uiso
 At 1.2 times of:
  All C(H) groups, All C(H,H) groups, All N(H,H) groups
 At 1.5 times of:
  All C(H,H,H) groups, All C(H,H,H,H) groups
2. Restrained distances
 O58-H58B = O58-H58A = O57-H57B = O57-H57A
 0.85 with sigma of 0.02
3.a Secondary CH2 refined with riding coordinates:
 N33(H33A,H33B), C34(H34A,H34B), C32(H32A,H32B), C4(H4A,H4B), C13(H13A,H13B),
 C22(H22A,H22B), C3(H3A,H3B), C25(H25A,H25B), C21(H21A,H21B), C16(H16A,H16B),
 C6(H6A,H6B), C19(H19A,H19B), C10(H10A,H10B), C12(H12A,H12B), C7(H7A,H7B),
 C15(H15A,H15B), C9(H9A,H9B), C24(H24A,H24B), C18(H18A,H18B)
3.b Aromatic/amide H refined with riding coordinates:
 C29(H29), C31(H31), C27(H27), C36(H36), C38(H38), C40(H40)
3.c Idealised Me refined as rotating group:
 C42(H42A,H42B,H42C), C50(H50A,H50B,H50C), C46(H46A,H46B,H46C), C47(H47A,H47B,
 H47C), C43(H43A,H43B,H43C), C51(H51A,H51B,H51C), C54(H54A,H54B,H54C), C44(H44A,
 H44B,H44C), C55(H55A,H55B,H55C), C48(H48A,H48B,H48C), C56(H56A,H56B,H56C),
 C52(H52A,H52B,H52C)
;
_olex2_submission_special_instructions 'No special instructions were received'
_oxdiff_exptl_absorpt_empirical_details
;
Empirical correction (ABSPACK) includes:
- Absorption correction using spherical harmonics
- Frame scaling
;
_oxdiff_exptl_absorpt_empirical_full_max 1.542
_oxdiff_exptl_absorpt_empirical_full_min 0.641

loop_
_space_group_symop_operation_xyz
'x, y, z'
'-x+1/2, y+1/2, -z+1/2'
'-x, -y, -z'
'x-1/2, -y-1/2, z-1/2'

loop_
_atom_site_label
_atom_site_type_symbol
_atom_site_fract_x
_atom_site_fract_y
_atom_site_fract_z
_atom_site_U_iso_or_equiv
_atom_site_adp_type
_atom_site_occupancy
_atom_site_site_symmetry_order
_atom_site_calc_flag
_atom_site_refinement_flags_posn
Cl1 Cl 0.54269(3) 0.35350(3) 0.64286(2) 0.03126(13) Uani 1 1 d .
O2 O 0.31373(8) 0.28243(7) 0.29173(6) 0.0269(3) Uani 1 1 d .
O23 O 0.35812(8) 0.40234(7) 0.39316(6) 0.0256(3) Uani 1 1 d .
O5 O 0.32906(8) 0.11966(7) 0.33848(6) 0.0287(3) Uani 1 1 d .
O17 O 0.23698(8) 0.38656(8) 0.57967(6) 0.0307(3) Uani 1 1 d .
O8 O 0.38839(8) 0.04703(7) 0.46969(6) 0.0286(3) Uani 1 1 d .
O14 O 0.20055(8) 0.21499(8) 0.60328(6) 0.0290(3) Uani 1 1 d .
O20 O 0.28963(8) 0.49850(7) 0.49235(6) 0.0288(3) Uani 1 1 d .
O11 O 0.25887(8) 0.05765(8) 0.54922(6) 0.0305(3) Uani 1 1 d .
N33 N 0.37458(8) 0.24265(7) 0.44513(6) 0.0148(3) Uani 1 1 d .
H33A H 0.3641 0.1991 0.4159 0.018 Uiso 1 1 calc R
H33B H 0.3705 0.2905 0.4210 0.018 Uiso 1 1 calc R
O57 O 0.54885(13) 0.15186(10) 0.65470(10) 0.0541(4) Uani 1 1 d D
C29 C 0.70175(10) 0.25113(9) 0.41825(8) 0.0193(3) Uani 1 1 d .
H29 H 0.7548 0.2540 0.4029 0.023 Uiso 1 1 calc R
O58 O 0.39222(12) 0.23669(13) 0.67767(10) 0.0606(5) Uani 1 1 d D
C31 C 0.53807(10) 0.24426(9) 0.39452(8) 0.0183(3) Uani 1 1 d .
H31 H 0.4789 0.2423 0.3632 0.022 Uiso 1 1 calc R
C30 C 0.61602(11) 0.24867(9) 0.37114(8) 0.0187(3) Uani 1 1 d .
C27 C 0.63463(10) 0.24603(8) 0.50908(8) 0.0168(3) Uani 1 1 d .
H27 H 0.6405 0.2459 0.5559 0.020 Uiso 1 1 calc R
C39 C 0.07052(10) 0.17129(9) 0.37511(8) 0.0188(3) Uani 1 1 d .
C26 C 0.54681(10) 0.24267(8) 0.46285(8) 0.0167(3) Uani 1 1 d .
C37 C 0.07220(10) 0.32336(9) 0.37865(7) 0.0181(3) Uani 1 1 d .
C35 C 0.20730(10) 0.24522(9) 0.43715(7) 0.0162(3) Uani 1 1 d .
C28 C 0.71262(10) 0.24955(8) 0.48761(8) 0.0184(3) Uani 1 1 d .
C36 C 0.16305(10) 0.32078(9) 0.41864(7) 0.0174(3) Uani 1 1 d .
H36 H 0.1949 0.3712 0.4334 0.021 Uiso 1 1 calc R
C38 C 0.02751(10) 0.24802(9) 0.35676(8) 0.0198(3) Uani 1 1 d .
H38 H -0.0338 0.2491 0.3286 0.024 Uiso 1 1 calc R
C40 C 0.16124(10) 0.17125(9) 0.41567(7) 0.0177(3) Uani 1 1 d .
H40 H 0.1918 0.1198 0.4287 0.021 Uiso 1 1 calc R
C34 C 0.30373(10) 0.24313(9) 0.48334(8) 0.0173(3) Uani 1 1 d .
H34A H 0.3116 0.1928 0.5119 0.021 Uiso 1 1 calc R
H34B H 0.3137 0.2923 0.5132 0.021 Uiso 1 1 calc R
C32 C 0.46825(10) 0.23532(10) 0.49327(8) 0.0196(3) Uani 1 1 d .
H32A H 0.4729 0.1809 0.5162 0.024 Uiso 1 1 calc R
H32B H 0.4753 0.2790 0.5280 0.024 Uiso 1 1 calc R
C53 C 0.60462(11) 0.24910(10) 0.29517(8) 0.0233(3) Uani 1 1 d .
C4 C 0.28214(12) 0.13857(11) 0.27064(8) 0.0281(4) Uani 1 1 d .
H4A H 0.2327 0.0975 0.2531 0.034 Uiso 1 1 calc R
H4B H 0.3252 0.1355 0.2429 0.034 Uiso 1 1 calc R
C49 C 0.80969(11) 0.25185(9) 0.53640(9) 0.0223(3) Uani 1 1 d .
C41 C 0.02208(10) 0.08760(10) 0.35399(8) 0.0233(3) Uani 1 1 d .
C45 C 0.02461(10) 0.40822(10) 0.36291(8) 0.0230(3) Uani 1 1 d .
C13 C 0.16095(12) 0.13475(11) 0.59828(10) 0.0306(4) Uani 1 1 d .
H13A H 0.1168 0.1277 0.5532 0.037 Uiso 1 1 calc R
H13B H 0.1270 0.1288 0.6322 0.037 Uiso 1 1 calc R
C22 C 0.40921(11) 0.46286(10) 0.43960(10) 0.0292(4) Uani 1 1 d .
H22A H 0.4548 0.4894 0.4204 0.035 Uiso 1 1 calc R
H22B H 0.4429 0.4348 0.4819 0.035 Uiso 1 1 calc R
C42 C 0.02014(12) 0.03918(11) 0.41720(9) 0.0305(4) Uani 1 1 d .
H42A H 0.0830 0.0302 0.4455 0.046 Uiso 1 1 calc GR
H42B H -0.0099 -0.0146 0.4042 0.046 Uiso 1 1 calc GR
H42C H -0.0139 0.0711 0.4424 0.046 Uiso 1 1 calc GR
C3 C 0.24194(11) 0.22427(12) 0.26620(9) 0.0294(4) Uani 1 1 d .
H3A H 0.2095 0.2377 0.2188 0.035 Uiso 1 1 calc R
H3B H 0.1973 0.2270 0.2927 0.035 Uiso 1 1 calc R
C25 C 0.28007(14) 0.36509(11) 0.28069(9) 0.0341(4) Uani 1 1 d .
H25A H 0.2207 0.3693 0.2911 0.041 Uiso 1 1 calc R
H25B H 0.2701 0.3803 0.2329 0.041 Uiso 1 1 calc R
C21 C 0.34739(12) 0.52878(10) 0.45479(10) 0.0292(4) Uani 1 1 d .
H21A H 0.3856 0.5744 0.4802 0.035 Uiso 1 1 calc R
H21B H 0.3089 0.5522 0.4119 0.035 Uiso 1 1 calc R
C50 C 0.85819(11) 0.33178(11) 0.52514(11) 0.0339(4) Uani 1 1 d .
H50A H 0.8646 0.3318 0.4795 0.051 Uiso 1 1 calc GR
H50B H 0.9190 0.3345 0.5578 0.051 Uiso 1 1 calc GR
H50C H 0.8220 0.3801 0.5309 0.051 Uiso 1 1 calc GR
C46 C 0.02877(12) 0.45167(11) 0.42966(10) 0.0317(4) Uani 1 1 d .
H46A H -0.0023 0.4173 0.4554 0.048 Uiso 1 1 calc GR
H46B H -0.0016 0.5059 0.4205 0.048 Uiso 1 1 calc GR
H46C H 0.0929 0.4595 0.4556 0.048 Uiso 1 1 calc GR
C47 C -0.07596(12) 0.40027(12) 0.32185(10) 0.0346(4) Uani 1 1 d .
H47A H -0.0799 0.3701 0.2801 0.052 Uiso 1 1 calc GR
H47B H -0.1026 0.4558 0.3111 0.052 Uiso 1 1 calc GR
H47C H -0.1098 0.3698 0.3481 0.052 Uiso 1 1 calc GR
C16 C 0.17243(13) 0.36061(11) 0.61230(10) 0.0330(4) Uani 1 1 d .
H16A H 0.1228 0.4023 0.6050 0.040 Uiso 1 1 calc R
H16B H 0.2024 0.3565 0.6612 0.040 Uiso 1 1 calc R
C6 C 0.35938(13) 0.03611(11) 0.34753(10) 0.0329(4) Uani 1 1 d .
H6A H 0.3893 0.0206 0.3127 0.040 Uiso 1 1 calc R
H6B H 0.3066 -0.0015 0.3435 0.040 Uiso 1 1 calc R
C19 C 0.33528(12) 0.49432(11) 0.56205(9) 0.0308(4) Uani 1 1 d .
H19A H 0.3617 0.5493 0.5784 0.037 Uiso 1 1 calc R
H19B H 0.3858 0.4534 0.5704 0.037 Uiso 1 1 calc R
C10 C 0.32641(12) -0.00485(11) 0.55552(10) 0.0313(4) Uani 1 1 d .
H10A H 0.3064 -0.0566 0.5729 0.038 Uiso 1 1 calc R
H10B H 0.3847 0.0134 0.5876 0.038 Uiso 1 1 calc R
C12 C 0.23341(13) 0.06856(12) 0.60925(9) 0.0337(4) Uani 1 1 d .
H12A H 0.2876 0.0851 0.6463 0.040 Uiso 1 1 calc R
H12B H 0.2095 0.0156 0.6219 0.040 Uiso 1 1 calc R
C43 C 0.07538(13) 0.03695(11) 0.31467(10) 0.0347(4) Uani 1 1 d .
H43A H 0.0754 0.0669 0.2735 0.052 Uiso 1 1 calc GR
H43B H 0.0461 -0.0174 0.3029 0.052 Uiso 1 1 calc GR
H43C H 0.1386 0.0291 0.3425 0.052 Uiso 1 1 calc GR
C7 C 0.42625(12) 0.02833(11) 0.41622(10) 0.0321(4) Uani 1 1 d .
H7A H 0.4504 -0.0292 0.4221 0.039 Uiso 1 1 calc R
H7B H 0.4785 0.0662 0.4191 0.039 Uiso 1 1 calc R
C15 C 0.13254(12) 0.27791(12) 0.58616(10) 0.0322(4) Uani 1 1 d .
H15A H 0.0820 0.2641 0.6055 0.039 Uiso 1 1 calc R
H15B H 0.1070 0.2807 0.5367 0.039 Uiso 1 1 calc R
C9 C 0.34078(13) -0.02091(11) 0.48773(10) 0.0331(4) Uani 1 1 d .
H9A H 0.3766 -0.0726 0.4893 0.040 Uiso 1 1 calc R
H9B H 0.2808 -0.0281 0.4536 0.040 Uiso 1 1 calc R
C51 C 0.86465(11) 0.17695(12) 0.52319(11) 0.0357(4) Uani 1 1 d .
H51A H 0.8329 0.1254 0.5282 0.054 Uiso 1 1 calc GR
H51B H 0.9258 0.1773 0.5555 0.054 Uiso 1 1 calc GR
H51C H 0.8703 0.1803 0.4774 0.054 Uiso 1 1 calc GR
C24 C 0.34836(14) 0.42350(11) 0.32496(9) 0.0344(4) Uani 1 1 d .
H24A H 0.4082 0.4186 0.3153 0.041 Uiso 1 1 calc R
H24B H 0.3267 0.4816 0.3163 0.041 Uiso 1 1 calc R
C54 C 0.69544(13) 0.26349(14) 0.27925(10) 0.0372(4) Uani 1 1 d .
H54A H 0.7232 0.3154 0.3003 0.056 Uiso 1 1 calc GR
H54B H 0.6844 0.2673 0.2305 0.056 Uiso 1 1 calc GR
H54C H 0.7370 0.2170 0.2967 0.056 Uiso 1 1 calc GR
C44 C -0.07666(12) 0.09811(12) 0.30990(11) 0.0390(5) Uani 1 1 d .
H44A H -0.1126 0.1270 0.3354 0.058 Uiso 1 1 calc GR
H44B H -0.1036 0.0433 0.2961 0.058 Uiso 1 1 calc GR
H44C H -0.0771 0.1308 0.2700 0.058 Uiso 1 1 calc GR
C55 C 0.53861(13) 0.31857(14) 0.26160(9) 0.0364(4) Uani 1 1 d .
H55A H 0.4785 0.3086 0.2686 0.055 Uiso 1 1 calc GR
H55B H 0.5325 0.3194 0.2133 0.055 Uiso 1 1 calc GR
H55C H 0.5626 0.3722 0.2814 0.055 Uiso 1 1 calc GR
C48 C 0.07506(14) 0.46212(12) 0.32394(11) 0.0377(4) Uani 1 1 d .
H48A H 0.1392 0.4687 0.3504 0.057 Uiso 1 1 calc GR
H48B H 0.0458 0.5169 0.3154 0.057 Uiso 1 1 calc GR
H48C H 0.0725 0.4353 0.2811 0.057 Uiso 1 1 calc GR
C18 C 0.26762(14) 0.46875(12) 0.59884(10) 0.0356(4) Uani 1 1 d .
H18A H 0.2970 0.4711 0.6479 0.043 Uiso 1 1 calc R
H18B H 0.2148 0.5074 0.5878 0.043 Uiso 1 1 calc R
C56 C 0.56435(16) 0.16515(14) 0.26590(10) 0.0425(5) Uani 1 1 d .
H56A H 0.6068 0.1204 0.2865 0.064 Uiso 1 1 calc GR
H56B H 0.5550 0.1651 0.2172 0.064 Uiso 1 1 calc GR
H56C H 0.5055 0.1563 0.2753 0.064 Uiso 1 1 calc GR
C52 C 0.80829(13) 0.24962(15) 0.60950(10) 0.0441(6) Uani 1 1 d .
H52A H 0.7725 0.2967 0.6183 0.066 Uiso 1 1 calc GR
H52B H 0.8711 0.2532 0.6390 0.066 Uiso 1 1 calc GR
H52C H 0.7804 0.1975 0.6182 0.066 Uiso 1 1 calc GR
H58A H 0.421(2) 0.2783(15) 0.6683(15) 0.066 Uiso 1 1 d DR
H57A H 0.562(2) 0.2057(12) 0.6549(16) 0.070(9) Uiso 1 1 d D
H57B H 0.4939(18) 0.159(3) 0.664(2) 0.113(15) Uiso 1 1 d D
H58B H 0.3386(17) 0.239(2) 0.6485(17) 0.094(12) Uiso 1 1 d D

loop_
_atom_site_aniso_label
_atom_site_aniso_U_11
_atom_site_aniso_U_22
_atom_site_aniso_U_33
_atom_site_aniso_U_23
_atom_site_aniso_U_13
_atom_site_aniso_U_12
Cl1 0.0338(2) 0.0261(2) 0.0304(2) -0.00036(15) 0.00351(17) -0.00390(15)
O2 0.0233(6) 0.0247(6) 0.0297(6) 0.0005(5) 0.0030(5) 0.0035(5)
O23 0.0294(6) 0.0187(5) 0.0278(6) 0.0016(4) 0.0064(5) -0.0020(4)
O5 0.0342(6) 0.0237(6) 0.0249(6) -0.0043(5) 0.0031(5) 0.0015(5)
O17 0.0329(6) 0.0281(6) 0.0349(7) -0.0013(5) 0.0158(5) 0.0008(5)
O8 0.0303(6) 0.0201(6) 0.0344(7) -0.0001(5) 0.0077(5) 0.0015(4)
O14 0.0218(6) 0.0289(6) 0.0358(7) 0.0022(5) 0.0072(5) -0.0019(5)
O20 0.0253(6) 0.0277(6) 0.0321(6) 0.0005(5) 0.0060(5) 0.0000(5)
O11 0.0298(6) 0.0298(6) 0.0334(7) 0.0084(5) 0.0114(5) 0.0068(5)
N33 0.0121(6) 0.0160(6) 0.0152(6) -0.0001(4) 0.0023(5) -0.0002(4)
O57 0.0641(11) 0.0308(8) 0.0629(11) 0.0016(7) 0.0111(9) 0.0131(7)
C29 0.0145(7) 0.0197(7) 0.0239(8) 0.0004(5) 0.0060(6) 0.0006(5)
O58 0.0356(9) 0.0734(12) 0.0624(12) 0.0235(9) -0.0029(8) -0.0140(8)
C31 0.0133(7) 0.0202(7) 0.0198(8) -0.0010(5) 0.0023(6) -0.0004(5)
C30 0.0169(7) 0.0192(7) 0.0198(8) -0.0005(5) 0.0049(6) 0.0005(5)
C27 0.0155(7) 0.0154(7) 0.0178(7) 0.0003(5) 0.0020(6) 0.0005(5)
C39 0.0168(7) 0.0175(7) 0.0210(7) 0.0006(5) 0.0036(6) -0.0025(5)
C26 0.0135(7) 0.0142(7) 0.0212(8) -0.0004(5) 0.0030(6) 0.0000(5)
C37 0.0158(7) 0.0169(7) 0.0211(7) 0.0010(5) 0.0044(6) 0.0020(5)
C35 0.0131(7) 0.0196(7) 0.0163(7) 0.0010(5) 0.0047(6) -0.0002(5)
C28 0.0149(7) 0.0152(7) 0.0229(8) 0.0005(5) 0.0019(6) 0.0005(5)
C36 0.0154(7) 0.0168(7) 0.0203(7) -0.0013(5) 0.0055(6) -0.0014(5)
C38 0.0142(7) 0.0200(8) 0.0226(8) 0.0011(5) 0.0012(6) 0.0000(5)
C40 0.0161(7) 0.0165(7) 0.0202(7) 0.0022(5) 0.0046(6) 0.0014(5)
C34 0.0134(7) 0.0208(7) 0.0179(7) 0.0001(5) 0.0049(6) -0.0002(5)
C32 0.0126(7) 0.0259(7) 0.0181(7) 0.0000(6) 0.0010(6) -0.0002(5)
C53 0.0181(7) 0.0335(9) 0.0184(8) -0.0008(6) 0.0055(6) -0.0007(6)
C4 0.0288(8) 0.0309(9) 0.0215(8) -0.0069(6) 0.0024(7) -0.0066(7)
C49 0.0128(7) 0.0262(9) 0.0251(8) 0.0014(6) 0.0008(6) 0.0008(5)
C41 0.0192(7) 0.0178(7) 0.0300(8) 0.0009(6) 0.0023(6) -0.0042(6)
C45 0.0187(7) 0.0177(7) 0.0312(8) 0.0008(6) 0.0045(6) 0.0044(6)
C13 0.0271(8) 0.0320(9) 0.0368(10) -0.0025(7) 0.0155(7) -0.0082(7)
C22 0.0211(8) 0.0174(8) 0.0448(10) -0.0039(7) 0.0025(7) -0.0016(6)
C42 0.0292(8) 0.0230(8) 0.0389(10) 0.0042(7) 0.0090(7) -0.0074(7)
C3 0.0197(8) 0.0420(10) 0.0233(8) -0.0006(7) 0.0009(6) -0.0016(7)
C25 0.0419(10) 0.0299(9) 0.0253(9) 0.0045(7) 0.0012(7) 0.0159(8)
C21 0.0282(8) 0.0161(7) 0.0432(10) -0.0001(7) 0.0103(7) -0.0016(6)
C50 0.0187(8) 0.0282(9) 0.0482(11) 0.0004(8) -0.0013(7) -0.0047(7)
C46 0.0259(8) 0.0256(8) 0.0425(10) -0.0085(7) 0.0081(7) 0.0049(6)
C47 0.0234(8) 0.0282(9) 0.0438(11) -0.0031(8) -0.0040(7) 0.0105(7)
C16 0.0345(9) 0.0328(9) 0.0388(10) 0.0030(7) 0.0219(8) 0.0075(7)
C6 0.0379(9) 0.0247(9) 0.0364(10) -0.0090(7) 0.0109(8) 0.0011(7)
C19 0.0296(9) 0.0277(9) 0.0323(9) -0.0041(7) 0.0041(7) -0.0040(7)
C10 0.0303(9) 0.0249(8) 0.0375(10) 0.0111(7) 0.0078(7) 0.0063(7)
C12 0.0376(10) 0.0322(9) 0.0325(9) 0.0058(7) 0.0121(8) -0.0051(8)
C43 0.0390(10) 0.0263(9) 0.0399(10) -0.0120(7) 0.0127(8) -0.0103(7)
C7 0.0295(9) 0.0240(8) 0.0422(10) -0.0012(7) 0.0092(8) 0.0043(7)
C15 0.0229(8) 0.0417(10) 0.0338(9) 0.0066(8) 0.0108(7) 0.0044(7)
C9 0.0340(9) 0.0180(8) 0.0449(11) 0.0015(7) 0.0077(8) -0.0003(7)
C51 0.0183(8) 0.0291(9) 0.0529(12) 0.0001(8) -0.0007(8) 0.0068(7)
C24 0.0497(11) 0.0255(9) 0.0302(9) 0.0082(7) 0.0150(8) 0.0065(8)
C54 0.0231(9) 0.0660(13) 0.0240(9) 0.0010(8) 0.0091(7) -0.0012(8)
C44 0.0265(9) 0.0272(9) 0.0511(12) 0.0042(8) -0.0084(8) -0.0105(7)
C55 0.0329(9) 0.0527(12) 0.0232(9) 0.0086(8) 0.0072(7) 0.0108(8)
C48 0.0395(10) 0.0248(9) 0.0530(12) 0.0167(8) 0.0199(9) 0.0122(7)
C18 0.0436(10) 0.0315(9) 0.0324(10) -0.0055(7) 0.0117(8) 0.0012(8)
C56 0.0560(13) 0.0452(12) 0.0276(9) -0.0124(8) 0.0140(9) -0.0138(10)
C52 0.0196(9) 0.0828(17) 0.0241(10) 0.0041(9) -0.0032(7) 0.0001(8)

loop_
_atom_type_symbol
_atom_type_description
_atom_type_scat_dispersion_real
_atom_type_scat_dispersion_imag
_atom_type_scat_source
C C 0.0181 0.0091 'International Tables Vol C Tables 4.2.6.8 and 6.1.1.4'
H H 0.0000 0.0000 'International Tables Vol C Tables 4.2.6.8 and 6.1.1.4'
Cl Cl 0.3639 0.7018 'International Tables Vol C Tables 4.2.6.8 and 6.1.1.4'
N N 0.0311 0.0180 'International Tables Vol C Tables 4.2.6.8 and 6.1.1.4'
O O 0.0492 0.0322 'International Tables Vol C Tables 4.2.6.8 and 6.1.1.4'

loop_
_geom_angle_atom_site_label_1
_geom_angle_atom_site_label_2
_geom_angle_atom_site_label_3
_geom_angle
C25 O2 C3 110.63(14)
C24 O23 C22 112.93(13)
C6 O5 C4 112.83(13)
C16 O17 C18 111.11(14)
C9 O8 C7 113.24(13)
C13 O14 C15 111.51(13)
C19 O20 C21 112.17(13)
C10 O11 C12 112.33(13)
H33A N33 H33B 108.2
C34 N33 H33A 109.7
C34 N33 H33B 109.7
C32 N33 H33A 109.7
C32 N33 H33B 109.7
C32 N33 C34 109.73(11)
H57A O57 H57B 96(3)
C30 C29 H29 118.9
C30 C29 C28 122.27(14)
C28 C29 H29 118.9
H58A O58 H58B 104(3)
C30 C31 H31 119.7
C26 C31 H31 119.7
C26 C31 C30 120.65(14)
C29 C30 C31 118.31(14)
C29 C30 C53 122.02(14)
C31 C30 C53 119.67(14)
C26 C27 H27 119.4
C28 C27 H27 119.4
C28 C27 C26 121.19(14)
C38 C39 C41 123.08(13)
C40 C39 C38 118.05(13)
C40 C39 C41 118.86(13)
C31 C26 C27 119.48(14)
C31 C26 C32 125.01(13)
C27 C26 C32 115.49(13)
C36 C37 C38 118.33(13)
C36 C37 C45 118.70(13)
C38 C37 C45 122.93(13)
C36 C35 C34 120.18(13)
C40 C35 C36 120.00(14)
C40 C35 C34 119.75(13)
C29 C28 C49 119.10(14)
C27 C28 C29 118.09(14)
C27 C28 C49 122.81(14)
C37 C36 H36 119.7
C35 C36 C37 120.69(13)
C35 C36 H36 119.7
C39 C38 C37 121.93(14)
C39 C38 H38 119.0
C37 C38 H38 119.0
C39 C40 H40 119.5
C35 C40 C39 120.99(13)
C35 C40 H40 119.5
N33 C34 H34A 109.2
N33 C34 H34B 109.2
C35 C34 N33 112.21(12)
C35 C34 H34A 109.2
C35 C34 H34B 109.2
H34A C34 H34B 107.9
N33 C32 C26 115.68(12)
N33 C32 H32A 108.4
N33 C32 H32B 108.4
C26 C32 H32A 108.4
C26 C32 H32B 108.4
H32A C32 H32B 107.4
C54 C53 C30 112.23(14)
C54 C53 C55 107.94(15)
C54 C53 C56 109.36(15)
C55 C53 C30 109.73(13)
C55 C53 C56 109.00(16)
C56 C53 C30 108.52(13)
O5 C4 H4A 109.7
O5 C4 H4B 109.7
O5 C4 C3 109.82(13)
H4A C4 H4B 108.2
C3 C4 H4A 109.7
C3 C4 H4B 109.7
C50 C49 C28 109.55(13)
C50 C49 C51 108.65(15)
C51 C49 C28 109.54(13)
C52 C49 C28 111.83(14)
C52 C49 C50 108.40(15)
C52 C49 C51 108.81(15)
C39 C41 C43 109.40(13)
C42 C41 C39 108.99(13)
C42 C41 C43 109.09(14)
C44 C41 C39 112.55(13)
C44 C41 C42 108.20(14)
C44 C41 C43 108.56(15)
C37 C45 C46 108.46(13)
C47 C45 C37 112.37(13)
C47 C45 C46 108.49(14)
C47 C45 C48 109.01(15)
C48 C45 C37 109.74(13)
C48 C45 C46 108.70(15)
O14 C13 H13A 109.5
O14 C13 H13B 109.5
O14 C13 C12 110.83(14)
H13A C13 H13B 108.1
C12 C13 H13A 109.5
C12 C13 H13B 109.5
O23 C22 H22A 109.3
O23 C22 H22B 109.3
O23 C22 C21 111.49(13)
H22A C22 H22B 108.0
C21 C22 H22A 109.3
C21 C22 H22B 109.3
C41 C42 H42A 109.5
C41 C42 H42B 109.5
C41 C42 H42C 109.5
H42A C42 H42B 109.5
H42A C42 H42C 109.5
H42B C42 H42C 109.5
O2 C3 C4 108.96(13)
O2 C3 H3A 109.9
O2 C3 H3B 109.9
C4 C3 H3A 109.9
C4 C3 H3B 109.9
H3A C3 H3B 108.3
O2 C25 H25A 109.8
O2 C25 H25B 109.8
O2 C25 C24 109.36(14)
H25A C25 H25B 108.3
C24 C25 H25A 109.8
C24 C25 H25B 109.8
O20 C21 C22 113.28(14)
O20 C21 H21A 108.9
O20 C21 H21B 108.9
C22 C21 H21A 108.9
C22 C21 H21B 108.9
H21A C21 H21B 107.7
C49 C50 H50A 109.5
C49 C50 H50B 109.5
C49 C50 H50C 109.5
H50A C50 H50B 109.5
H50A C50 H50C 109.5
H50B C50 H50C 109.5
C45 C46 H46A 109.5
C45 C46 H46B 109.5
C45 C46 H46C 109.5
H46A C46 H46B 109.5
H46A C46 H46C 109.5
H46B C46 H46C 109.5
C45 C47 H47A 109.5
C45 C47 H47B 109.5
C45 C47 H47C 109.5
H47A C47 H47B 109.5
H47A C47 H47C 109.5
H47B C47 H47C 109.5
O17 C16 H16A 109.5
O17 C16 H16B 109.5
O17 C16 C15 110.85(14)
H16A C16 H16B 108.1
C15 C16 H16A 109.5
C15 C16 H16B 109.5
O5 C6 H6A 110.1
O5 C6 H6B 110.1
O5 C6 C7 108.18(14)
H6A C6 H6B 108.4
C7 C6 H6A 110.1
C7 C6 H6B 110.1
O20 C19 H19A 109.9
O20 C19 H19B 109.9
O20 C19 C18 108.90(14)
H19A C19 H19B 108.3
C18 C19 H19A 109.9
C18 C19 H19B 109.9
O11 C10 H10A 109.8
O11 C10 H10B 109.8
O11 C10 C9 109.28(14)
H10A C10 H10B 108.3
C9 C10 H10A 109.8
C9 C10 H10B 109.8
O11 C12 C13 109.12(15)
O11 C12 H12A 109.9
O11 C12 H12B 109.9
C13 C12 H12A 109.9
C13 C12 H12B 109.9
H12A C12 H12B 108.3
C41 C43 H43A 109.5
C41 C43 H43B 109.5
C41 C43 H43C 109.5
H43A C43 H43B 109.5
H43A C43 H43C 109.5
H43B C43 H43C 109.5
O8 C7 C6 114.04(14)
O8 C7 H7A 108.7
O8 C7 H7B 108.7
C6 C7 H7A 108.7
C6 C7 H7B 108.7
H7A C7 H7B 107.6
O14 C15 C16 110.54(15)
O14 C15 H15A 109.5
O14 C15 H15B 109.5
C16 C15 H15A 109.5
C16 C15 H15B 109.5
H15A C15 H15B 108.1
O8 C9 C10 109.61(14)
O8 C9 H9A 109.7
O8 C9 H9B 109.7
C10 C9 H9A 109.7
C10 C9 H9B 109.7
H9A C9 H9B 108.2
C49 C51 H51A 109.5
C49 C51 H51B 109.5
C49 C51 H51C 109.5
H51A C51 H51B 109.5
H51A C51 H51C 109.5
H51B C51 H51C 109.5
O23 C24 C25 108.44(15)
O23 C24 H24A 110.0
O23 C24 H24B 110.0
C25 C24 H24A 110.0
C25 C24 H24B 110.0
H24A C24 H24B 108.4
C53 C54 H54A 109.5
C53 C54 H54B 109.5
C53 C54 H54C 109.5
H54A C54 H54B 109.5
H54A C54 H54C 109.5
H54B C54 H54C 109.5
C41 C44 H44A 109.5
C41 C44 H44B 109.5
C41 C44 H44C 109.5
H44A C44 H44B 109.5
H44A C44 H44C 109.5
H44B C44 H44C 109.5
C53 C55 H55A 109.5
C53 C55 H55B 109.5
C53 C55 H55C 109.5
H55A C55 H55B 109.5
H55A C55 H55C 109.5
H55B C55 H55C 109.5
C45 C48 H48A 109.5
C45 C48 H48B 109.5
C45 C48 H48C 109.5
H48A C48 H48B 109.5
H48A C48 H48C 109.5
H48B C48 H48C 109.5
O17 C18 C19 109.29(14)
O17 C18 H18A 109.8
O17 C18 H18B 109.8
C19 C18 H18A 109.8
C19 C18 H18B 109.8
H18A C18 H18B 108.3
C53 C56 H56A 109.5
C53 C56 H56B 109.5
C53 C56 H56C 109.5
H56A C56 H56B 109.5
H56A C56 H56C 109.5
H56B C56 H56C 109.5
C49 C52 H52A 109.5
C49 C52 H52B 109.5
C49 C52 H52C 109.5
H52A C52 H52B 109.5
H52A C52 H52C 109.5
H52B C52 H52C 109.5

loop_
_geom_bond_atom_site_label_1
_geom_bond_atom_site_label_2
_geom_bond_distance
O2 C3 1.421(2)
O2 C25 1.420(2)
O23 C22 1.433(2)
O23 C24 1.422(2)
O5 C4 1.419(2)
O5 C6 1.416(2)
O17 C16 1.407(2)
O17 C18 1.420(2)
O8 C7 1.421(2)
O8 C9 1.419(2)
O14 C13 1.416(2)
O14 C15 1.419(2)
O20 C21 1.418(2)
O20 C19 1.417(2)
O11 C10 1.417(2)
O11 C12 1.418(2)
N33 H33A 0.9100
N33 H33B 0.9100
N33 C34 1.5105(18)
N33 C32 1.4946(18)
O57 H57A 0.890(18)
O57 H57B 0.916(19)
C29 H29 0.9500
C29 C30 1.391(2)
C29 C28 1.402(2)
O58 H58A 0.855(18)
O58 H58B 0.868(19)
C31 H31 0.9500
C31 C30 1.406(2)
C31 C26 1.387(2)
C30 C53 1.537(2)
C27 H27 0.9500
C27 C26 1.407(2)
C27 C28 1.384(2)
C39 C38 1.398(2)
C39 C40 1.398(2)
C39 C41 1.537(2)
C26 C32 1.508(2)
C37 C36 1.396(2)
C37 C38 1.401(2)
C37 C45 1.536(2)
C35 C36 1.390(2)
C35 C40 1.389(2)
C35 C34 1.508(2)
C28 C49 1.536(2)
C36 H36 0.9500
C38 H38 0.9500
C40 H40 0.9500
C34 H34A 0.9900
C34 H34B 0.9900
C32 H32A 0.9900
C32 H32B 0.9900
C53 C54 1.529(2)
C53 C55 1.531(2)
C53 C56 1.535(2)
C4 H4A 0.9900
C4 H4B 0.9900
C4 C3 1.500(3)
C49 C50 1.533(2)
C49 C51 1.536(2)
C49 C52 1.524(3)
C41 C42 1.534(2)
C41 C43 1.538(2)
C41 C44 1.530(2)
C45 C46 1.537(2)
C45 C47 1.531(2)
C45 C48 1.533(2)
C13 H13A 0.9900
C13 H13B 0.9900
C13 C12 1.503(3)
C22 H22A 0.9900
C22 H22B 0.9900
C22 C21 1.510(2)
C42 H42A 0.9800
C42 H42B 0.9800
C42 H42C 0.9800
C3 H3A 0.9900
C3 H3B 0.9900
C25 H25A 0.9900
C25 H25B 0.9900
C25 C24 1.505(3)
C21 H21A 0.9900
C21 H21B 0.9900
C50 H50A 0.9800
C50 H50B 0.9800
C50 H50C 0.9800
C46 H46A 0.9800
C46 H46B 0.9800
C46 H46C 0.9800
C47 H47A 0.9800
C47 H47B 0.9800
C47 H47C 0.9800
C16 H16A 0.9900
C16 H16B 0.9900
C16 C15 1.498(3)
C6 H6A 0.9900
C6 H6B 0.9900
C6 C7 1.503(3)
C19 H19A 0.9900
C19 H19B 0.9900
C19 C18 1.504(3)
C10 H10A 0.9900
C10 H10B 0.9900
C10 C9 1.507(3)
C12 H12A 0.9900
C12 H12B 0.9900
C43 H43A 0.9800
C43 H43B 0.9800
C43 H43C 0.9800
C7 H7A 0.9900
C7 H7B 0.9900
C15 H15A 0.9900
C15 H15B 0.9900
C9 H9A 0.9900
C9 H9B 0.9900
C51 H51A 0.9800
C51 H51B 0.9800
C51 H51C 0.9800
C24 H24A 0.9900
C24 H24B 0.9900
C54 H54A 0.9800
C54 H54B 0.9800
C54 H54C 0.9800
C44 H44A 0.9800
C44 H44B 0.9800
C44 H44C 0.9800
C55 H55A 0.9800
C55 H55B 0.9800
C55 H55C 0.9800
C48 H48A 0.9800
C48 H48B 0.9800
C48 H48C 0.9800
C18 H18A 0.9900
C18 H18B 0.9900
C56 H56A 0.9800
C56 H56B 0.9800
C56 H56C 0.9800
C52 H52A 0.9800
C52 H52B 0.9800
C52 H52C 0.9800
